data_2020390
loop_
_publ_author_name
'Noguchi, Shuji'
'Atsumi, Haruka'
'Iwao, Yasunori'
'Kan, Toshiyuki'
'Itai, Shigeru'

_publ_section_title
;
 Nobiletin: a citrus flavonoid displaying potent physiological activity
;
_journal_coeditor_code YO3016
_journal_issue 2
_journal_name_full 'Acta Crystallographica Section C'
_journal_page_first 124
_journal_page_last 127
_journal_paper_doi 10.1107/S2053229616000577
_journal_volume 72
_journal_year 2016
_chemical_formula_iupac 'C21 H22 O8'
_chemical_formula_moiety 'C21 H22 O8'
_chemical_formula_sum 'C21 H22 O8'
_chemical_formula_weight 402.38
_chemical_name_common
;
Nobiletin
;
_chemical_name_systematic
;
2-(3,4-Dimethoxyphenyl)-5,6,7,8-tetramethoxy-4<i>H</i>-chromen-4-one
;
_space_group_crystal_system orthorhombic
_space_group_IT_number 19
_space_group_name_Hall 'P 2ac 2ab'
_space_group_name_H-M_alt 'P 21 21 21'
_symmetry_space_group_name_Hall 'P 2ac 2ab'
_symmetry_space_group_name_H-M 'P 21 21 21'
_atom_sites_solution_hydrogens geom
_audit_creation_method SHELXL-2014/7
_cell_angle_alpha 90
_cell_angle_beta 90
_cell_angle_gamma 90
_cell_formula_units_Z 4
_cell_length_a 19.3239(17)
_cell_length_b 22.921(2)
_cell_length_c 4.1385(4)
_cell_measurement_reflns_used 377
_cell_measurement_temperature 100(2)
_cell_measurement_theta_max 29.5
_cell_measurement_theta_min 2.81
_cell_volume 1833.0(3)
_computing_cell_refinement
;
RAPID-AUTO (Rigaku, 2010)
;
_computing_data_collection
;
RAPID-AUTO (Rigaku, 2010)
;
_computing_data_reduction
;
RAPID-AUTO (Rigaku, 2010)
;
_computing_molecular_graphics
;
Mercury (Macrae <i>et al.</i>,  2008)
;
_computing_publication_material
;
publCIF (Westrip, 2010)
;
_computing_structure_refinement
;
SHELXL2014 (Sheldrick, 2015<i>b</i>) and
<i>shelXle</i> (H\"ubschle <i>et al.</i>,  2011)
;
_computing_structure_solution
;
<i>SHELXT</i> (Sheldrick, 2015<i>a</i>)
;
_diffrn_ambient_temperature 100(2)
_diffrn_measured_fraction_theta_full 1.000
_diffrn_measured_fraction_theta_max 0.937
_diffrn_measurement_device_type 'Rigaku Mercury2 CCD four-circle'
_diffrn_measurement_method '\w scan'
_diffrn_radiation_type 'Synchrotron (SPring-8 BL02B1)'
_diffrn_radiation_wavelength 0.70041
_diffrn_reflns_av_R_equivalents 0.0425
_diffrn_reflns_limit_h_max 25
_diffrn_reflns_limit_h_min -26
_diffrn_reflns_limit_k_max 30
_diffrn_reflns_limit_k_min -32
_diffrn_reflns_limit_l_max 5
_diffrn_reflns_limit_l_min -5
_diffrn_reflns_number 13177
_diffrn_reflns_theta_full 24.850
_diffrn_reflns_theta_max 29.604
_diffrn_reflns_theta_min 1.358
_exptl_absorpt_coefficient_mu 0.112
_exptl_absorpt_correction_type none
_exptl_crystal_colour colourless
_exptl_crystal_density_diffrn 1.458
_exptl_crystal_description column
_exptl_crystal_F_000 848
_exptl_crystal_size_max 0.5
_exptl_crystal_size_mid 0.02
_exptl_crystal_size_min 0.01
_refine_diff_density_max 0.418
_refine_diff_density_min -0.289
_refine_ls_abs_structure_details 'An arbitrary choice of enantiomer has been made.'
_refine_ls_extinction_method none
_refine_ls_goodness_of_fit_ref 1.294
_refine_ls_hydrogen_treatment constr
_refine_ls_matrix_type full
_refine_ls_number_parameters 268
_refine_ls_number_reflns 4894
_refine_ls_number_restraints 0
_refine_ls_restrained_S_all 1.294
_refine_ls_R_factor_all 0.0805
_refine_ls_R_factor_gt 0.0651
_refine_ls_shift/su_max 0.000
_refine_ls_shift/su_mean 0.000
_refine_ls_structure_factor_coef Fsqd
_refine_ls_weighting_details 'w=1/[\s^2^(Fo^2^)+(0.1000P)^2^] where P=(Fo^2^+2Fc^2^)/3'
_refine_ls_weighting_scheme calc
_refine_ls_wR_factor_gt 0.1854
_refine_ls_wR_factor_ref 0.1915
_reflns_number_gt 4091
_reflns_number_total 4894
_reflns_threshold_expression 'I > 2\s(I)'
_cod_data_source_file yo3016sup1.cif
_cod_data_source_block I
_cod_depositor_comments 'Adding full bibliography for 2020390.cif.'
_cod_database_code 2020390
_cod_database_fobs_code 2020390
_shelx_space_group_comment
;
The symmetry employed for this shelxl refinement is uniquely defined
by the following loop, which should always be used as a source of
symmetry information in preference to the above space-group names.
They are only intended as comments.
;

loop_
_space_group_symop_operation_xyz
'x, y, z'
'-x+1/2, -y, z+1/2'
'-x, y+1/2, -z+1/2'
'x+1/2, -y+1/2, -z'

loop_
_atom_site_type_symbol
_atom_site_label
_atom_site_fract_x
_atom_site_fract_y
_atom_site_fract_z
_atom_site_U_iso_or_equiv
_atom_site_adp_type
_atom_site_calc_flag
_atom_site_occupancy
O O2 0.86158(13) 0.29414(11) 0.2767(8) 0.0202(6) Uani d 1
C C2 0.70156(19) 0.36216(16) 0.4652(10) 0.0159(7) Uani d 1
O O1 0.66854(13) 0.32043(11) 0.6357(7) 0.0166(6) Uani d 1
O O3 0.85629(13) 0.18115(11) 0.5377(7) 0.0165(6) Uani d 1
C C3 0.76441(19) 0.35347(16) 0.3380(11) 0.0178(8) Uani d 1
H H3 0.7845 0.3837 0.2118 0.021 Uiso calc 1
O O4 0.77681(14) 0.10365(12) 0.8750(7) 0.0196(6) Uani d 1
C C4 0.80334(18) 0.29972(16) 0.3846(10) 0.0157(7) Uani d 1
C C7 0.68406(19) 0.17222(16) 0.8978(10) 0.0160(7) Uani d 1
O O7 0.49217(13) 0.47574(11) 0.7082(8) 0.0213(7) Uani d 1
O O6 0.59535(14) 0.24399(13) 0.9566(8) 0.0218(6) Uani d 1
C C6 0.7513(2) 0.15775(15) 0.7931(10) 0.0164(8) Uani d 1
O O5 0.64380(15) 0.13367(12) 1.0635(8) 0.0247(7) Uani d 1
C C5 0.79098(18) 0.19812(16) 0.6319(10) 0.0154(7) Uani d 1
C C9 0.69935(18) 0.26729(15) 0.6807(10) 0.0147(7) Uani d 1
O O8 0.53896(14) 0.56400(12) 0.4006(8) 0.0220(6) Uani d 1
C C8 0.65893(18) 0.22752(17) 0.8452(10) 0.0161(8) Uani d 1
C C10 0.76586(18) 0.25431(16) 0.5686(10) 0.0143(7) Uani d 1
C C17 0.90960(18) 0.20222(16) 0.7489(10) 0.0172(8) Uani d 1
H H17A 0.9536 0.1834 0.6937 0.021 Uiso calc 1
H H17B 0.8975 0.1930 0.9731 0.021 Uiso calc 1
H H17C 0.9141 0.2446 0.7240 0.021 Uiso calc 1
C C11 0.66062(19) 0.41593(16) 0.4440(10) 0.0164(7) Uani d 1
C C18 0.7924(2) 0.06551(17) 0.6135(12) 0.0259(9) Uani d 1
H H18A 0.7526 0.0634 0.4673 0.031 Uiso calc 1
H H18B 0.8027 0.0265 0.6977 0.031 Uiso calc 1
H H18C 0.8327 0.0804 0.4956 0.031 Uiso calc 1
C C12 0.59492(19) 0.41848(16) 0.5923(10) 0.0169(8) Uani d 1
H H12 0.5775 0.3855 0.7054 0.020 Uiso calc 1
C C19 0.6239(2) 0.08263(18) 0.8898(14) 0.0314(11) Uani d 1
H H19A 0.6101 0.0935 0.6700 0.038 Uiso calc 1
H H19B 0.5849 0.0639 0.9999 0.038 Uiso calc 1
H H19C 0.6630 0.0555 0.8802 0.038 Uiso calc 1
C C13 0.55586(19) 0.46892(16) 0.5732(11) 0.0176(8) Uani d 1
C C20 0.5402(2) 0.2274(2) 0.7441(13) 0.0325(11) Uani d 1
H H20A 0.5338 0.1850 0.7530 0.039 Uiso calc 1
H H20B 0.5516 0.2390 0.5226 0.039 Uiso calc 1
H H20C 0.4973 0.2467 0.8115 0.039 Uiso calc 1
C C14 0.58174(19) 0.51748(16) 0.4071(11) 0.0178(8) Uani d 1
C C15 0.64615(19) 0.51500(16) 0.2609(10) 0.0179(8) Uani d 1
H H15 0.6635 0.5480 0.1478 0.021 Uiso calc 1
C C16 0.68554(19) 0.46417(16) 0.2797(11) 0.0183(8) Uani d 1
H H16 0.7297 0.4626 0.1793 0.022 Uiso calc 1
C C21 0.4644(2) 0.42762(18) 0.8763(12) 0.0229(9) Uani d 1
H H21A 0.4580 0.3950 0.7263 0.027 Uiso calc 1
H H21B 0.4197 0.4385 0.9704 0.027 Uiso calc 1
H H21C 0.4963 0.4160 1.0488 0.027 Uiso calc 1
C C22 0.5608(2) 0.61381(17) 0.2152(12) 0.0234(9) Uani d 1
H H22A 0.5690 0.6020 -0.0091 0.028 Uiso calc 1
H H22B 0.6036 0.6296 0.3072 0.028 Uiso calc 1
H H22C 0.5246 0.6438 0.2213 0.028 Uiso calc 1

loop_
_atom_site_aniso_label
_atom_site_aniso_U_11
_atom_site_aniso_U_22
_atom_site_aniso_U_33
_atom_site_aniso_U_12
_atom_site_aniso_U_13
_atom_site_aniso_U_23
O2 0.0153(12) 0.0178(12) 0.0276(16) 0.0012(10) 0.0076(12) 0.0015(12)
C2 0.0165(16) 0.0169(17) 0.0142(18) -0.0031(14) -0.0036(15) -0.0003(14)
O1 0.0135(11) 0.0127(12) 0.0235(15) 0.0001(9) 0.0000(11) 0.0013(11)
O3 0.0160(11) 0.0156(12) 0.0181(14) 0.0003(10) -0.0015(11) -0.0037(11)
C3 0.0184(17) 0.0144(16) 0.020(2) 0.0014(14) 0.0019(15) 0.0023(16)
O4 0.0237(13) 0.0166(12) 0.0187(15) 0.0024(10) -0.0003(12) 0.0032(11)
C4 0.0143(15) 0.0151(16) 0.0177(19) -0.0015(13) -0.0007(15) -0.0028(15)
C7 0.0160(15) 0.0181(17) 0.0138(18) -0.0056(13) -0.0016(15) 0.0018(15)
O7 0.0149(12) 0.0183(13) 0.0306(18) 0.0019(10) 0.0031(12) 0.0034(13)
O6 0.0144(12) 0.0283(15) 0.0228(16) -0.0025(11) 0.0022(12) -0.0031(13)
C6 0.0188(16) 0.0134(16) 0.0169(19) 0.0009(13) -0.0025(15) -0.0030(15)
O5 0.0276(14) 0.0228(14) 0.0238(17) -0.0083(12) 0.0021(13) 0.0049(13)
C5 0.0149(15) 0.0163(16) 0.0150(18) -0.0011(13) -0.0029(15) -0.0030(15)
C9 0.0156(16) 0.0125(16) 0.0161(18) -0.0012(13) -0.0056(14) -0.0008(14)
O8 0.0188(12) 0.0181(13) 0.0290(17) 0.0040(10) 0.0027(12) 0.0030(13)
C8 0.0101(14) 0.0251(19) 0.0132(18) -0.0014(13) -0.0010(14) -0.0018(15)
C10 0.0138(15) 0.0156(16) 0.0136(18) -0.0020(13) -0.0012(14) -0.0026(14)
C17 0.0123(15) 0.0190(17) 0.020(2) 0.0041(13) -0.0013(15) 0.0005(16)
C11 0.0147(15) 0.0156(17) 0.0188(19) -0.0003(13) -0.0019(15) -0.0031(15)
C18 0.033(2) 0.0142(17) 0.030(2) 0.0000(16) 0.001(2) -0.0003(17)
C12 0.0165(16) 0.0162(17) 0.018(2) -0.0010(13) -0.0003(15) 0.0001(16)
C19 0.027(2) 0.0213(19) 0.046(3) -0.0099(16) 0.001(2) 0.002(2)
C13 0.0131(15) 0.0188(17) 0.021(2) -0.0019(13) -0.0032(15) -0.0008(16)
C20 0.0175(19) 0.056(3) 0.024(2) 0.0059(19) -0.0008(18) -0.002(2)
C14 0.0195(16) 0.0157(17) 0.018(2) -0.0006(13) -0.0058(16) 0.0002(16)
C15 0.0178(16) 0.0135(16) 0.022(2) -0.0006(13) 0.0010(16) 0.0003(16)
C16 0.0127(15) 0.0189(18) 0.023(2) -0.0013(13) -0.0009(15) 0.0001(16)
C21 0.0199(17) 0.025(2) 0.024(2) -0.0033(15) 0.0063(17) 0.0017(18)
C22 0.0254(19) 0.0159(17) 0.029(2) 0.0043(15) -0.0011(18) 0.0020(17)

loop_
_atom_type_symbol
_atom_type_description
_atom_type_scat_dispersion_real
_atom_type_scat_dispersion_imag
_atom_type_scat_source
C C 0.0020 0.0016 'International Tables Vol C Tables 4.2.6.8 and 6.1.1.4'
H H 0.0000 0.0000 'International Tables Vol C Tables 4.2.6.8 and 6.1.1.4'
O O 0.0075 0.0059 'International Tables Vol C Tables 4.2.6.8 and 6.1.1.4'

loop_
_geom_angle_atom_site_label_1
_geom_angle_atom_site_label_2
_geom_angle_atom_site_label_3
_geom_angle
C3 C2 O1 122.0(3)
C3 C2 C11 126.2(4)
O1 C2 C11 111.8(3)
C2 O1 C9 119.8(3)
C5 O3 C17 113.0(3)
C2 C3 C4 122.8(4)
C2 C3 H3 118.6
C4 C3 H3 118.6
C6 O4 C18 116.2(3)
O2 C4 C3 121.2(3)
O2 C4 C10 124.6(3)
C3 C4 C10 114.2(3)
O5 C7 C8 118.4(3)
O5 C7 C6 121.9(3)
C8 C7 C6 119.6(3)
C13 O7 C21 117.2(3)
C8 O6 C20 112.9(3)
C5 C6 O4 121.8(3)
C5 C6 C7 120.3(3)
O4 C6 C7 117.8(3)
C7 O5 C19 115.6(3)
C6 C5 O3 117.3(3)
C6 C5 C10 121.1(3)
O3 C5 C10 121.6(3)
O1 C9 C8 114.1(3)
O1 C9 C10 123.0(3)
C8 C9 C10 122.9(3)
C14 O8 C22 117.3(3)
O6 C8 C7 121.3(3)
O6 C8 C9 119.6(3)
C7 C8 C9 119.2(3)
C9 C10 C5 116.9(3)
C9 C10 C4 118.1(3)
C5 C10 C4 125.0(3)
O3 C17 H17A 109.5
O3 C17 H17B 109.5
H17A C17 H17B 109.5
O3 C17 H17C 109.5
H17A C17 H17C 109.5
H17B C17 H17C 109.5
C16 C11 C12 119.6(3)
C16 C11 C2 120.8(3)
C12 C11 C2 119.6(3)
O4 C18 H18A 109.5
O4 C18 H18B 109.5
H18A C18 H18B 109.5
O4 C18 H18C 109.5
H18A C18 H18C 109.5
H18B C18 H18C 109.5
C13 C12 C11 120.0(3)
C13 C12 H12 120.0
C11 C12 H12 120.0
O5 C19 H19A 109.5
O5 C19 H19B 109.5
H19A C19 H19B 109.5
O5 C19 H19C 109.5
H19A C19 H19C 109.5
H19B C19 H19C 109.5
O7 C13 C12 124.5(3)
O7 C13 C14 115.7(3)
C12 C13 C14 119.8(3)
O6 C20 H20A 109.5
O6 C20 H20B 109.5
H20A C20 H20B 109.5
O6 C20 H20C 109.5
H20A C20 H20C 109.5
H20B C20 H20C 109.5
O8 C14 C15 125.1(4)
O8 C14 C13 114.8(3)
C15 C14 C13 120.2(3)
C14 C15 C16 120.0(4)
C14 C15 H15 120.0
C16 C15 H15 120.0
C11 C16 C15 120.3(3)
C11 C16 H16 119.8
C15 C16 H16 119.8
O7 C21 H21A 109.5
O7 C21 H21B 109.5
H21A C21 H21B 109.5
O7 C21 H21C 109.5
H21A C21 H21C 109.5
H21B C21 H21C 109.5
O8 C22 H22A 109.5
O8 C22 H22B 109.5
H22A C22 H22B 109.5
O8 C22 H22C 109.5
H22A C22 H22C 109.5
H22B C22 H22C 109.5

loop_
_geom_bond_atom_site_label_1
_geom_bond_atom_site_label_2
_geom_bond_distance
O2 C4 1.217(4)
C2 C3 1.339(5)
C2 O1 1.349(4)
C2 C11 1.467(5)
O1 C9 1.368(4)
O3 C5 1.377(4)
O3 C17 1.435(5)
C3 C4 1.456(5)
C3 H3 0.9500
O4 C6 1.376(4)
O4 C18 1.424(5)
C4 C10 1.479(5)
C7 O5 1.362(5)
C7 C8 1.375(5)
C7 C6 1.410(5)
O7 C13 1.361(4)
O7 C21 1.410(5)
O6 C8 1.365(4)
O6 C20 1.434(5)
C6 C5 1.374(5)
O5 C19 1.426(5)
C5 C10 1.401(5)
C9 C8 1.380(5)
C9 C10 1.398(5)
O8 C14 1.349(4)
O8 C22 1.439(5)
C17 H17A 0.9800
C17 H17B 0.9800
C17 H17C 0.9800
C11 C16 1.384(5)
C11 C12 1.411(5)
C18 H18A 0.9800
C18 H18B 0.9800
C18 H18C 0.9800
C12 C13 1.383(5)
C12 H12 0.9500
C19 H19A 0.9800
C19 H19B 0.9800
C19 H19C 0.9800
C13 C14 1.401(5)
C20 H20A 0.9800
C20 H20B 0.9800
C20 H20C 0.9800
C14 C15 1.385(5)
C15 C16 1.394(5)
C15 H15 0.9500
C16 H16 0.9500
C21 H21A 0.9800
C21 H21B 0.9800
C21 H21C 0.9800
C22 H22A 0.9800
C22 H22B 0.9800
C22 H22C 0.9800
